data_4343165
loop_
_publ_author_name
'Wen, Yuehong'
'Sheng, Tianlu'
'Xue, Zhenzhen'
'Wang, Yong'
'Zhuo, Chao'
'Zhu, Xiaoquan'
'Hu, Shengmin'
'Wu, Xintao'

_publ_section_title
;
 From Pair Quadruple- to Single-Stranded Helices to Lines in a Mixed
 Ligand System via Adjusting the N-Substituent of l-Glu.
;
_journal_issue 8
_journal_name_full 'Inorganic chemistry'
_journal_page_first 3951
_journal_page_last 3957
_journal_paper_doi 10.1021/acs.inorgchem.5b00130
_journal_volume 54
_journal_year 2015
_chemical_absolute_configuration unk
_chemical_formula_sum 'C18 H21 N4 O6.5 Zn'
_chemical_formula_weight 462.76
_chemical_name_systematic
; 
 ? 
;
_space_group_IT_number 18
_symmetry_cell_setting orthorhombic
_symmetry_space_group_name_Hall 'P 2 2ab'
_symmetry_space_group_name_H-M 'P 21 21 2'
_atom_sites_solution_hydrogens geom
_atom_sites_solution_primary direct
_atom_sites_solution_secondary difmap
_audit_creation_method SHELXL-97
_cell_angle_alpha 90.00
_cell_angle_beta 90.00
_cell_angle_gamma 90.00
_cell_formula_units_Z 4
_cell_length_a 17.655(7)
_cell_length_b 21.733(8)
_cell_length_c 5.626(2)
_cell_measurement_reflns_used 5963
_cell_measurement_temperature 293(2)
_cell_measurement_theta_max 27.5283
_cell_measurement_theta_min 2.3072
_cell_volume 2158.7(14)
_computing_cell_refinement 'CrystalClear (Rigaku Inc., 2008)'
_computing_data_collection 'CrystalClear (Rigaku Inc., 2008)'
_computing_data_reduction 'CrystalClear (Rigaku Inc., 2008)'
_computing_structure_refinement 'SHELXL-97 (Sheldrick, 1997)'
_computing_structure_solution 'SHELXS-97 (Sheldrick, 1990)'
_diffrn_ambient_temperature 293(2)
_diffrn_detector_area_resol_mean 14.6306
_diffrn_measured_fraction_theta_full 0.993
_diffrn_measured_fraction_theta_max 0.993
_diffrn_measurement_device_type 'Mercury70 (2x2 bin mode)'
_diffrn_measurement_method CCD_Profile_fitting
_diffrn_radiation_monochromator graphite
_diffrn_radiation_source 'fine-focus sealed tube'
_diffrn_radiation_type MoK\a
_diffrn_radiation_wavelength 0.71073
_diffrn_reflns_av_R_equivalents 0.0336
_diffrn_reflns_av_sigmaI/netI 0.0398
_diffrn_reflns_limit_h_max 22
_diffrn_reflns_limit_h_min -22
_diffrn_reflns_limit_k_max 27
_diffrn_reflns_limit_k_min -28
_diffrn_reflns_limit_l_max 7
_diffrn_reflns_limit_l_min -7
_diffrn_reflns_number 16771
_diffrn_reflns_theta_full 27.47
_diffrn_reflns_theta_max 27.47
_diffrn_reflns_theta_min 2.20
_exptl_absorpt_coefficient_mu 1.180
_exptl_absorpt_correction_T_max 1.0000
_exptl_absorpt_correction_T_min 0.9122
_exptl_absorpt_correction_type multi-scan
_exptl_crystal_colour White
_exptl_crystal_density_diffrn 1.424
_exptl_crystal_density_method 'not measured'
_exptl_crystal_description Prism
_exptl_crystal_F_000 956
_exptl_crystal_size_max 0.6000
_exptl_crystal_size_mid 0.1000
_exptl_crystal_size_min 0.1000
_refine_diff_density_max 0.727
_refine_diff_density_min -0.471
_refine_diff_density_rms 0.095
_refine_ls_abs_structure_details 'Flack H D (1983), Acta Cryst. A39, 876-881'
_refine_ls_abs_structure_Flack 0.031(16)
_refine_ls_extinction_method none
_refine_ls_goodness_of_fit_ref 1.084
_refine_ls_hydrogen_treatment constr
_refine_ls_matrix_type full
_refine_ls_number_parameters 267
_refine_ls_number_reflns 4900
_refine_ls_number_restraints 0
_refine_ls_restrained_S_all 1.084
_refine_ls_R_factor_all 0.0502
_refine_ls_R_factor_gt 0.0446
_refine_ls_shift/su_max 0.001
_refine_ls_shift/su_mean 0.000
_refine_ls_structure_factor_coef Fsqd
_refine_ls_weighting_details 'calc w=1/[\s^2^(Fo^2^)+(0.0940P)^2^+0.0337P] where P=(Fo^2^+2Fc^2^)/3'
_refine_ls_weighting_scheme calc
_refine_ls_wR_factor_gt 0.1364
_refine_ls_wR_factor_ref 0.1427
_reflns_number_gt 4481
_reflns_number_total 4900
_reflns_threshold_expression >2sigma(I)
_cod_data_source_file ic5b00130_si_002.cif
_cod_data_source_block 1
_cod_depositor_comments
;
The following automatic conversions were performed:

'_exptl_absorpt_correction_type' value 'Multi-scan' changed to
'multi-scan' according to
/usr/data/users/saulius/crontab/automatic-downloads/current/ACS/lib/dictionaries/cif_core.dic
dictionary named 'cif_core.dic' version 2.4.2 from 2011-04-26.

Automatic conversion script
Id: cif_fix_values 3271 2015-04-21 07:52:19Z andrius 
;
_cod_original_cell_volume 2158.6(13)
_cod_original_sg_symbol_H-M P2(1)2(1)2
_cod_original_formula_sum 'C18 H21 N4 O6.50 Zn'
_cod_database_code 4343165

loop_
_symmetry_equiv_pos_as_xyz
'x, y, z'
'-x, -y, z'
'-x+1/2, y+1/2, -z'
'x+1/2, -y+1/2, -z'

loop_
_atom_site_label
_atom_site_type_symbol
_atom_site_fract_x
_atom_site_fract_y
_atom_site_fract_z
_atom_site_U_iso_or_equiv
_atom_site_adp_type
_atom_site_occupancy
_atom_site_symmetry_multiplicity
_atom_site_calc_flag
_atom_site_refinement_flags
Zn1 Zn 0.82758(2) 0.295947(18) 0.15468(7) 0.02819(14) Uani 1 1 d .
C1 C 0.8605(2) 0.3818(2) -0.2436(8) 0.0399(9) Uani 1 1 d .
H1A H 0.8970 0.3525 -0.2816 0.048 Uiso 1 1 calc R
C2 C 0.8521(2) 0.43181(19) -0.3905(9) 0.0445(10) Uani 1 1 d .
H2A H 0.8835 0.4365 -0.5220 0.053 Uiso 1 1 calc R
C3 C 0.7663(2) 0.41647(18) 0.0052(8) 0.0412(9) Uani 1 1 d .
H3A H 0.7378 0.4120 0.1434 0.049 Uiso 1 1 calc R
C4 C 0.7535(2) 0.46677(18) -0.1371(10) 0.0482(10) Uani 1 1 d .
H4A H 0.7162 0.4952 -0.0973 0.058 Uiso 1 1 calc R
C5 C 0.7973(2) 0.47493(17) -0.3436(9) 0.0416(9) Uani 1 1 d .
C6 C 0.7867(3) 0.52639(19) -0.5072(9) 0.0470(10) Uani 1 1 d .
H6A H 0.8228 0.5318 -0.6258 0.056 Uiso 1 1 calc R
C7 C 0.7306(3) 0.5653(2) -0.4999(10) 0.0534(12) Uani 1 1 d .
H7A H 0.6946 0.5594 -0.3813 0.064 Uiso 1 1 calc R
C8 C 0.7187(3) 0.61804(19) -0.6624(10) 0.0463(10) Uani 1 1 d .
C9 C 0.7640(2) 0.63061(19) -0.8612(10) 0.0474(11) Uani 1 1 d .
H9A H 0.8041 0.6047 -0.8994 0.057 Uiso 1 1 calc R
C10 C 0.7490(2) 0.68140(18) -1.0001(9) 0.0412(10) Uani 1 1 d .
H10A H 0.7801 0.6895 -1.1297 0.049 Uiso 1 1 calc R
C11 C 0.6603(3) 0.6581(2) -0.6153(10) 0.0573(13) Uani 1 1 d .
H11A H 0.6292 0.6517 -0.4841 0.069 Uiso 1 1 calc R
C12 C 0.6477(3) 0.7082(2) -0.7644(9) 0.0511(11) Uani 1 1 d .
H12A H 0.6078 0.7346 -0.7303 0.061 Uiso 1 1 calc R
C13 C 0.98005(19) 0.28692(16) 0.2009(6) 0.0301(7) Uani 1 1 d .
C14 C 1.05614(19) 0.27543(17) 0.3192(7) 0.0314(7) Uani 1 1 d .
H14A H 1.0962 0.2882 0.2090 0.038 Uiso 1 1 calc R
C15 C 1.06316(19) 0.20520(17) 0.3594(8) 0.0375(8) Uani 1 1 d .
H15A H 1.0370 0.1945 0.5053 0.045 Uiso 1 1 calc R
H15B H 1.0379 0.1840 0.2300 0.045 Uiso 1 1 calc R
C16 C 1.1438(2) 0.1825(2) 0.3749(8) 0.0423(9) Uani 1 1 d .
H16A H 1.1725 0.2013 0.2470 0.051 Uiso 1 1 calc R
H16B H 1.1438 0.1384 0.3476 0.051 Uiso 1 1 calc R
C17 C 1.1851(2) 0.19490(16) 0.6066(7) 0.0333(8) Uani 1 1 d .
C18 C 1.0591(2) 0.37086(18) 0.5382(8) 0.0380(9) Uani 1 1 d .
N1 N 0.81837(18) 0.37334(13) -0.0474(6) 0.0314(6) Uani 1 1 d .
N2 N 0.69084(18) 0.71967(13) -0.9546(6) 0.0334(7) Uani 1 1 d .
N3 N 1.06606(18) 0.30870(15) 0.5391(6) 0.0353(7) Uani 1 1 d .
H3B H 1.0763 0.2894 0.6687 0.042 Uiso 1 1 calc R
N4 N 1.0594(2) 0.39816(17) 0.7540(8) 0.0507(10) Uani 1 1 d .
H4B H 1.0577 0.4376 0.7646 0.061 Uiso 1 1 calc R
H4C H 1.0613 0.3761 0.8807 0.061 Uiso 1 1 calc R
O1 O 0.92215(13) 0.29063(13) 0.3374(5) 0.0356(5) Uani 1 1 d .
O2 O 0.97694(16) 0.28949(16) -0.0175(5) 0.0443(7) Uani 1 1 d .
O3 O 1.25646(15) 0.20149(16) 0.5836(6) 0.0459(7) Uani 1 1 d .
O4 O 1.15180(18) 0.19541(19) 0.7963(5) 0.0576(9) Uani 1 1 d .
O5 O 1.05641(19) 0.39972(13) 0.3481(7) 0.0500(8) Uani 1 1 d .
O6 O 1.0525(7) 0.0931(5) 0.858(2) 0.249(5) Uani 1 1 d .
H6B H 1.0858 0.1165 0.7976 0.373 Uiso 1 1 d R
H6C H 1.0733 0.0592 0.8963 0.373 Uiso 1 1 d R
O7 O 1.0000 0.5000 0.0899(14) 0.172(6) Uani 1 2 d S
H7B H 1.0162 0.4711 0.1781 0.259 Uiso 1 1 d R

loop_
_atom_site_aniso_label
_atom_site_aniso_U_11
_atom_site_aniso_U_22
_atom_site_aniso_U_33
_atom_site_aniso_U_23
_atom_site_aniso_U_13
_atom_site_aniso_U_12
Zn1 0.0266(2) 0.02842(19) 0.0295(2) 0.00108(17) -0.00319(16) -0.00075(14)
C1 0.041(2) 0.042(2) 0.036(2) 0.0055(18) 0.0026(17) 0.0039(17)
C2 0.047(2) 0.045(2) 0.042(3) 0.0071(19) 0.0053(19) 0.0000(17)
C3 0.046(2) 0.0348(19) 0.043(2) 0.0039(18) 0.0036(19) 0.0075(16)
C4 0.052(2) 0.0316(18) 0.061(3) 0.003(2) 0.001(2) 0.0131(16)
C5 0.042(2) 0.0330(18) 0.050(2) 0.007(2) -0.009(2) -0.0063(15)
C6 0.051(2) 0.037(2) 0.052(3) 0.010(2) -0.004(2) 0.0002(17)
C7 0.056(3) 0.049(2) 0.055(3) 0.016(2) 0.007(2) 0.005(2)
C8 0.055(2) 0.0372(19) 0.047(2) 0.007(2) -0.008(2) 0.0015(17)
C9 0.040(2) 0.0378(19) 0.064(3) 0.010(2) -0.002(2) 0.0077(15)
C10 0.041(2) 0.0348(18) 0.048(3) 0.0073(19) -0.0012(19) 0.0039(15)
C11 0.072(3) 0.048(2) 0.051(3) 0.017(2) 0.012(3) 0.011(2)
C12 0.066(3) 0.045(2) 0.042(2) 0.011(2) 0.009(2) 0.018(2)
C13 0.0275(16) 0.0306(17) 0.032(2) 0.0011(14) -0.0010(14) 0.0023(13)
C14 0.0224(15) 0.0417(18) 0.0301(19) 0.0002(16) -0.0003(14) -0.0003(13)
C15 0.0291(16) 0.0393(18) 0.044(2) -0.010(2) -0.0086(17) 0.0009(15)
C16 0.041(2) 0.050(2) 0.035(2) -0.0090(18) -0.0114(18) 0.0139(17)
C17 0.0310(18) 0.0362(19) 0.0326(18) 0.0019(15) -0.0032(14) 0.0070(14)
C18 0.0319(18) 0.0348(19) 0.047(2) 0.0048(18) 0.0008(17) -0.0021(14)
N1 0.0344(16) 0.0286(14) 0.0314(16) 0.0038(12) -0.0035(14) -0.0029(12)
N2 0.0369(17) 0.0275(14) 0.0358(17) 0.0021(12) -0.0045(13) 0.0032(11)
N3 0.0343(15) 0.0399(18) 0.0318(16) 0.0026(14) -0.0083(13) -0.0015(12)
N4 0.064(2) 0.0376(19) 0.050(2) -0.0034(17) 0.007(2) -0.0047(17)
O1 0.0216(10) 0.0518(15) 0.0335(13) 0.0046(15) 0.0002(10) -0.0002(10)
O2 0.0378(14) 0.0653(19) 0.0299(14) 0.0062(15) -0.0023(11) 0.0044(14)
O3 0.0299(13) 0.0665(19) 0.0412(16) 0.0047(16) -0.0059(11) -0.0011(13)
O4 0.0419(16) 0.099(3) 0.0318(15) -0.0018(18) 0.0028(13) 0.0034(16)
O5 0.0569(18) 0.0442(16) 0.0491(19) 0.0115(16) 0.0008(17) -0.0001(13)
O6 0.233(12) 0.269(12) 0.244(12) 0.061(11) 0.028(12) -0.067(9)
O7 0.364(17) 0.094(5) 0.059(4) 0.000 0.000 0.126(8)

loop_
_atom_type_symbol
_atom_type_description
_atom_type_scat_dispersion_real
_atom_type_scat_dispersion_imag
_atom_type_scat_source
C C 0.0033 0.0016 'International Tables Vol C Tables 4.2.6.8 and 6.1.1.4'
H H 0.0000 0.0000 'International Tables Vol C Tables 4.2.6.8 and 6.1.1.4'
N N 0.0061 0.0033 'International Tables Vol C Tables 4.2.6.8 and 6.1.1.4'
O O 0.0106 0.0060 'International Tables Vol C Tables 4.2.6.8 and 6.1.1.4'
Zn Zn 0.2839 1.4301 'International Tables Vol C Tables 4.2.6.8 and 6.1.1.4'

loop_
_geom_angle_atom_site_label_1
_geom_angle_atom_site_label_2
_geom_angle_atom_site_label_3
_geom_angle
_geom_angle_site_symmetry_1
_geom_angle_site_symmetry_3
O3 Zn1 O1 98.91(12) 4_456 .
O3 Zn1 N2 109.96(14) 4_456 3_644
O1 Zn1 N2 112.23(13) . 3_644
O3 Zn1 N1 110.43(14) 4_456 .
O1 Zn1 N1 114.12(12) . .
N2 Zn1 N1 110.61(13) 3_644 .
N1 C1 C2 122.8(4) . .
N1 C1 H1A 118.6 . .
C2 C1 H1A 118.6 . .
C1 C2 C5 120.1(4) . .
C1 C2 H2A 119.9 . .
C5 C2 H2A 119.9 . .
N1 C3 C4 122.5(4) . .
N1 C3 H3A 118.7 . .
C4 C3 H3A 118.7 . .
C3 C4 C5 119.4(4) . .
C3 C4 H4A 120.3 . .
C5 C4 H4A 120.3 . .
C2 C5 C4 117.4(4) . .
C2 C5 C6 119.5(4) . .
C4 C5 C6 123.1(4) . .
C7 C6 C5 125.1(5) . .
C7 C6 H6A 117.5 . .
C5 C6 H6A 117.5 . .
C6 C7 C8 126.2(5) . .
C6 C7 H7A 116.9 . .
C8 C7 H7A 116.9 . .
C11 C8 C9 117.3(4) . .
C11 C8 C7 118.5(5) . .
C9 C8 C7 124.2(4) . .
C10 C9 C8 119.9(4) . .
C10 C9 H9A 120.0 . .
C8 C9 H9A 120.0 . .
N2 C10 C9 122.3(4) . .
N2 C10 H10A 118.9 . .
C9 C10 H10A 118.9 . .
C8 C11 C12 119.9(5) . .
C8 C11 H11A 120.1 . .
C12 C11 H11A 120.1 . .
N2 C12 C11 122.5(4) . .
N2 C12 H12A 118.7 . .
C11 C12 H12A 118.7 . .
O2 C13 O1 124.0(3) . .
O2 C13 C14 118.9(3) . .
O1 C13 C14 116.9(3) . .
N3 C14 C13 113.6(3) . .
N3 C14 C15 111.0(3) . .
C13 C14 C15 107.3(3) . .
N3 C14 H14A 108.3 . .
C13 C14 H14A 108.3 . .
C15 C14 H14A 108.3 . .
C16 C15 C14 114.0(3) . .
C16 C15 H15A 108.8 . .
C14 C15 H15A 108.8 . .
C16 C15 H15B 108.8 . .
C14 C15 H15B 108.8 . .
H15A C15 H15B 107.7 . .
C15 C16 C17 116.4(3) . .
C15 C16 H16A 108.2 . .
C17 C16 H16A 108.2 . .
C15 C16 H16B 108.2 . .
C17 C16 H16B 108.2 . .
H16A C16 H16B 107.3 . .
O4 C17 O3 124.3(4) . .
O4 C17 C16 121.5(4) . .
O3 C17 C16 114.0(4) . .
O5 C18 N4 123.6(4) . .
O5 C18 N3 120.7(4) . .
N4 C18 N3 115.7(4) . .
C3 N1 C1 117.7(3) . .
C3 N1 Zn1 120.4(3) . .
C1 N1 Zn1 121.8(3) . .
C12 N2 C10 118.1(4) . .
C12 N2 Zn1 120.4(3) . 3_654
C10 N2 Zn1 121.4(3) . 3_654
C18 N3 C14 119.0(3) . .
C18 N3 H3B 120.5 . .
C14 N3 H3B 120.5 . .
C18 N4 H4B 120.0 . .
C18 N4 H4C 120.0 . .
H4B N4 H4C 120.0 . .
C13 O1 Zn1 111.6(2) . .
C17 O3 Zn1 124.6(3) . 4_556
H6B O6 H6C 108.7 . .

loop_
_geom_bond_atom_site_label_1
_geom_bond_atom_site_label_2
_geom_bond_distance
_geom_bond_site_symmetry_2
Zn1 O3 1.936(3) 4_456
Zn1 O1 1.964(3) .
Zn1 N2 2.030(3) 3_644
Zn1 N1 2.037(3) .
C1 N1 1.344(5) .
C1 C2 1.374(6) .
C1 H1A 0.9300 .
C2 C5 1.372(6) .
C2 H2A 0.9300 .
C3 N1 1.346(5) .
C3 C4 1.374(6) .
C3 H3A 0.9300 .
C4 C5 1.407(7) .
C4 H4A 0.9300 .
C5 C6 1.460(6) .
C6 C7 1.304(6) .
C6 H6A 0.9300 .
C7 C8 1.480(6) .
C7 H7A 0.9300 .
C8 C11 1.375(6) .
C8 C9 1.402(7) .
C9 C10 1.378(6) .
C9 H9A 0.9300 .
C10 N2 1.346(5) .
C10 H10A 0.9300 .
C11 C12 1.392(6) .
C11 H11A 0.9300 .
C12 N2 1.337(6) .
C12 H12A 0.9300 .
C13 O2 1.231(5) .
C13 O1 1.281(4) .
C13 C14 1.520(5) .
C14 N3 1.444(5) .
C14 C15 1.548(5) .
C14 H14A 0.9800 .
C15 C16 1.510(5) .
C15 H15A 0.9700 .
C15 H15B 0.9700 .
C16 C17 1.517(5) .
C16 H16A 0.9700 .
C16 H16B 0.9700 .
C17 O4 1.218(5) .
C17 O3 1.275(4) .
C18 O5 1.241(6) .
C18 N4 1.351(6) .
C18 N3 1.357(5) .
N2 Zn1 2.030(3) 3_654
N3 H3B 0.8600 .
N4 H4B 0.8600 .
N4 H4C 0.8600 .
O3 Zn1 1.936(3) 4_556
O6 H6B 0.8500 .
O6 H6C 0.8498 .
O7 H7B 0.8500 .
